data_7211266
loop_
_publ_author_name
'Kelemu, Solomon W.'
'Steel, Peter J.'

_publ_section_title
;
 Highly pyramidalised heteroaromatic nitrogens in discrete multinuclear
 silver(i) complexes assembled from bis- and tris-(diallylamino)azines
;
_journal_issue 44
_journal_name_full CrystEngComm
_journal_page_first 9072
_journal_paper_doi 10.1039/c3ce41708e
_journal_volume 15
_journal_year 2013
_chemical_formula_moiety 'C17 H20 Ag2 Cl F6 N5 O6 S2'
_chemical_formula_sum 'C17 H20 Ag2 Cl F6 N5 O6 S2'
_chemical_formula_weight 819.69
_chemical_name_systematic
; 
 ? 
;
_space_group_IT_number 148
_symmetry_cell_setting trigonal
_symmetry_space_group_name_Hall '-R 3'
_symmetry_space_group_name_H-M 'R -3 :H'
_atom_sites_solution_hydrogens geom
_atom_sites_solution_primary direct
_atom_sites_solution_secondary difmap
_audit_creation_method SHELXL-97
_cell_angle_alpha 90.00
_cell_angle_beta 90.00
_cell_angle_gamma 120.00
_cell_formula_units_Z 18
_cell_length_a 41.519(6)
_cell_length_b 41.519(6)
_cell_length_c 9.1478(18)
_cell_measurement_reflns_used 6323
_cell_measurement_temperature 114(2)
_cell_measurement_theta_max 73.4614
_cell_measurement_theta_min 3.6848
_cell_volume 13657(4)
_computing_structure_refinement 'SHELXL-97 (Sheldrick, 2008)'
_computing_structure_solution 'SHELXS-97 (Sheldrick, 2008)'
_diffrn_ambient_temperature 114(2)
_diffrn_measured_fraction_theta_full 0.999
_diffrn_measured_fraction_theta_max 0.999
_diffrn_measurement_device_type 'Bruker P4'
_diffrn_measurement_method '\w scans'
_diffrn_radiation_monochromator graphite
_diffrn_radiation_source 'fine-focus sealed tube'
_diffrn_radiation_type MoK\a
_diffrn_radiation_wavelength 0.71073
_diffrn_reflns_av_R_equivalents 0.0418
_diffrn_reflns_av_sigmaI/netI 0.0350
_diffrn_reflns_limit_h_max 34
_diffrn_reflns_limit_h_min -49
_diffrn_reflns_limit_k_max 48
_diffrn_reflns_limit_k_min -32
_diffrn_reflns_limit_l_max 10
_diffrn_reflns_limit_l_min -10
_diffrn_reflns_number 13776
_diffrn_reflns_theta_full 25.05
_diffrn_reflns_theta_max 25.05
_diffrn_reflns_theta_min 2.30
_exptl_absorpt_coefficient_mu 1.591
_exptl_absorpt_correction_T_max 1.0000
_exptl_absorpt_correction_T_min 0.29076
_exptl_absorpt_correction_type multi-scan
_exptl_absorpt_process_details SADABS
_exptl_crystal_colour 'clear colourless'
_exptl_crystal_density_diffrn 1.794
_exptl_crystal_density_method 'not measured'
_exptl_crystal_description block
_exptl_crystal_F_000 7236
_exptl_crystal_size_max 0.3
_exptl_crystal_size_mid 0.12
_exptl_crystal_size_min 0.06
_refine_diff_density_max 1.927
_refine_diff_density_min -0.728
_refine_diff_density_rms 0.165
_refine_ls_extinction_method none
_refine_ls_goodness_of_fit_ref 1.046
_refine_ls_hydrogen_treatment constr
_refine_ls_matrix_type full
_refine_ls_number_parameters 352
_refine_ls_number_reflns 5354
_refine_ls_number_restraints 0
_refine_ls_restrained_S_all 1.046
_refine_ls_R_factor_all 0.0508
_refine_ls_R_factor_gt 0.0453
_refine_ls_shift/su_max 0.001
_refine_ls_shift/su_mean 0.000
_refine_ls_structure_factor_coef Fsqd
_refine_ls_weighting_details 'calc w=1/[\s^2^(Fo^2^)+(0.1008P)^2^+74.6638P] where P=(Fo^2^+2Fc^2^)/3'
_refine_ls_weighting_scheme calc
_refine_ls_wR_factor_gt 0.1406
_refine_ls_wR_factor_ref 0.1463
_reflns_number_gt 4740
_reflns_number_total 5354
_reflns_threshold_expression >2sigma(I)
_cod_data_source_file c3ce41708e.txt
_cod_data_source_block complex5
_cod_original_sg_symbol_H-M 'R -3'
_cod_database_code 7211266

loop_
_symmetry_equiv_pos_as_xyz
'x, y, z'
'-y, x-y, z'
'-x+y, -x, z'
'x+2/3, y+1/3, z+1/3'
'-y+2/3, x-y+1/3, z+1/3'
'-x+y+2/3, -x+1/3, z+1/3'
'x+1/3, y+2/3, z+2/3'
'-y+1/3, x-y+2/3, z+2/3'
'-x+y+1/3, -x+2/3, z+2/3'
'-x, -y, -z'
'y, -x+y, -z'
'x-y, x, -z'
'-x+2/3, -y+1/3, -z+1/3'
'y+2/3, -x+y+1/3, -z+1/3'
'x-y+2/3, x+1/3, -z+1/3'
'-x+1/3, -y+2/3, -z+2/3'
'y+1/3, -x+y+2/3, -z+2/3'
'x-y+1/3, x+2/3, -z+2/3'

loop_
_atom_site_label
_atom_site_type_symbol
_atom_site_fract_x
_atom_site_fract_y
_atom_site_fract_z
_atom_site_U_iso_or_equiv
_atom_site_adp_type
_atom_site_occupancy
_atom_site_symmetry_multiplicity
_atom_site_calc_flag
_atom_site_refinement_flags
Ag2 Ag 0.303776(10) 0.115423(11) -0.11467(4) 0.03042(16) Uani 1 1 d .
Ag1 Ag 0.459474(10) 0.133304(10) -0.39494(4) 0.02673(15) Uani 1 1 d .
C1 C 0.34624(13) 0.13932(12) -0.4228(5) 0.0233(9) Uani 1 1 d .
N1 N 0.37381(11) 0.16658(11) -0.4956(5) 0.0252(8) Uani 1 1 d .
C2 C 0.40805(13) 0.17554(12) -0.4420(5) 0.0233(9) Uani 1 1 d .
N2 N 0.41344(11) 0.15844(11) -0.3268(4) 0.0253(8) Uani 1 1 d .
C3 C 0.38300(14) 0.13310(13) -0.2582(5) 0.0246(9) Uani 1 1 d .
N3 N 0.34737(11) 0.12183(11) -0.3031(4) 0.0236(8) Uani 1 1 d .
Cl1 Cl 0.30227(3) 0.12491(3) -0.49268(13) 0.0269(3) Uani 1 1 d .
N4 N 0.38775(11) 0.11773(11) -0.1373(5) 0.0253(8) Uani 1 1 d .
C4 C 0.42475(14) 0.13433(14) -0.0691(6) 0.0295(10) Uani 1 1 d .
H4A H 0.4216 0.1303 0.0357 0.035 Uiso 1 1 calc R
H4B H 0.4377 0.1610 -0.0859 0.035 Uiso 1 1 calc R
C5 C 0.44841(15) 0.11928(15) -0.1238(6) 0.0310(11) Uani 1 1 d .
H5 H 0.4736 0.1326 -0.1015 0.037 Uiso 1 1 calc R
C6 C 0.43622(16) 0.08823(15) -0.2022(6) 0.0343(11) Uani 1 1 d .
H6A H 0.4112 0.0742 -0.2267 0.041 Uiso 1 1 calc R
H6B H 0.4528 0.0806 -0.2324 0.041 Uiso 1 1 calc R
C7 C 0.35677(14) 0.08495(13) -0.0665(5) 0.0269(10) Uani 1 1 d .
H7A H 0.3665 0.0707 -0.0188 0.032 Uiso 1 1 calc R
H7B H 0.3394 0.0693 -0.1411 0.032 Uiso 1 1 calc R
C8 C 0.33620(15) 0.09481(15) 0.0451(6) 0.0312(11) Uani 1 1 d .
H8 H 0.3147 0.0754 0.0855 0.037 Uiso 1 1 calc R
C9 C 0.34670(16) 0.12975(16) 0.0908(6) 0.0337(11) Uani 1 1 d .
H9A H 0.3681 0.1499 0.0529 0.040 Uiso 1 1 calc R
H9B H 0.3325 0.1336 0.1600 0.040 Uiso 1 1 calc R
N5 N 0.43841(12) 0.20328(12) -0.5062(5) 0.0278(9) Uani 1 1 d .
C10 C 0.47461(14) 0.21808(14) -0.4351(6) 0.0330(11) Uani 1 1 d .
H10A H 0.4709 0.2155 -0.3301 0.040 Uiso 1 1 calc R
H10B H 0.4894 0.2444 -0.4568 0.040 Uiso 1 1 calc R
C11 C 0.49592(14) 0.19921(14) -0.4814(7) 0.0348(12) Uani 1 1 d .
H11 H 0.5165 0.2037 -0.4253 0.042 Uiso 1 1 calc R
C12 C 0.48787(15) 0.17663(15) -0.5957(6) 0.0349(12) Uani 1 1 d .
H12A H 0.4676 0.1714 -0.6547 0.042 Uiso 1 1 calc R
H12B H 0.5025 0.1661 -0.6167 0.042 Uiso 1 1 calc R
C13 C 0.43608(15) 0.22055(15) -0.6420(6) 0.0325(11) Uani 1 1 d .
H13A H 0.4167 0.2017 -0.7029 0.039 Uiso 1 1 calc R
H13B H 0.4594 0.2302 -0.6942 0.039 Uiso 1 1 calc R
C14 C 0.42782(14) 0.25180(14) -0.6180(6) 0.0313(11) Uani 1 1 d .
H14 H 0.4237 0.2623 -0.7005 0.038 Uiso 1 1 calc R
C15 C 0.42604(15) 0.26549(15) -0.4883(7) 0.0366(12) Uani 1 1 d .
H15A H 0.4300 0.2558 -0.4032 0.044 Uiso 1 1 calc R
H15B H 0.4208 0.2848 -0.4831 0.044 Uiso 1 1 calc R
S1 S 0.40122(3) 0.08136(3) -0.65932(13) 0.0261(3) Uani 1 1 d .
O1 O 0.40118(11) 0.11612(11) -0.6620(5) 0.0419(9) Uani 1 1 d .
O2 O 0.40023(11) 0.06485(12) -0.7988(4) 0.0379(9) Uani 1 1 d .
O3 O 0.42787(10) 0.08078(10) -0.5571(4) 0.0317(8) Uani 1 1 d .
C16 C 0.35644(15) 0.04906(15) -0.5773(6) 0.0307(10) Uani 1 1 d .
F1 F 0.35521(10) 0.05842(10) -0.4370(4) 0.0429(8) Uani 1 1 d .
F2 F 0.32874(9) 0.04964(10) -0.6488(4) 0.0425(8) Uani 1 1 d .
F3 F 0.34992(9) 0.01446(8) -0.5776(4) 0.0375(7) Uani 1 1 d .
S2 S 0.54529(4) 0.13290(6) -0.29924(18) 0.0494(4) Uani 1 1 d .
O4 O 0.52325(14) 0.13509(16) -0.4148(5) 0.0533(12) Uani 1 1 d .
O5 O 0.53427(17) 0.1363(3) -0.1555(6) 0.113(3) Uani 1 1 d .
O6 O 0.55198(17) 0.10209(19) -0.3145(10) 0.093(2) Uani 1 1 d .
C17 C 0.5900(2) 0.1731(2) -0.3285(8) 0.0622(19) Uani 1 1 d .
F4 F 0.5878(3) 0.2042(2) -0.3239(11) 0.131(3) Uani 1 1 d .
F5 F 0.60417(16) 0.1726(2) -0.4555(6) 0.107(2) Uani 1 1 d .
F6 F 0.61458(14) 0.17681(19) -0.2263(6) 0.0929(19) Uani 1 1 d .

loop_
_atom_site_aniso_label
_atom_site_aniso_U_11
_atom_site_aniso_U_22
_atom_site_aniso_U_33
_atom_site_aniso_U_23
_atom_site_aniso_U_13
_atom_site_aniso_U_12
Ag2 0.0261(2) 0.0338(2) 0.0381(3) 0.01376(15) 0.00654(14) 0.02007(17)
Ag1 0.0261(2) 0.0247(2) 0.0343(2) -0.00210(14) -0.00217(13) 0.01642(16)
C1 0.023(2) 0.020(2) 0.030(2) -0.0029(18) -0.0010(18) 0.0141(19)
N1 0.026(2) 0.0219(19) 0.032(2) 0.0010(16) 0.0032(16) 0.0149(17)
C2 0.028(2) 0.019(2) 0.028(2) 0.0012(17) 0.0024(18) 0.0162(19)
N2 0.026(2) 0.0221(19) 0.032(2) 0.0021(16) 0.0006(16) 0.0155(17)
C3 0.031(2) 0.017(2) 0.032(2) 0.0004(17) 0.0003(19) 0.0164(19)
N3 0.026(2) 0.0215(19) 0.029(2) 0.0010(15) 0.0013(16) 0.0161(16)
Cl1 0.0246(6) 0.0239(5) 0.0334(6) 0.0013(4) -0.0019(4) 0.0132(5)
N4 0.024(2) 0.0206(19) 0.033(2) 0.0045(16) -0.0001(16) 0.0121(16)
C4 0.030(2) 0.026(2) 0.032(3) 0.0029(19) -0.003(2) 0.014(2)
C5 0.030(3) 0.032(3) 0.034(3) 0.005(2) -0.004(2) 0.018(2)
C6 0.037(3) 0.030(3) 0.043(3) 0.004(2) 0.001(2) 0.023(2)
C7 0.029(2) 0.024(2) 0.031(2) 0.0052(19) 0.0015(19) 0.016(2)
C8 0.032(3) 0.034(3) 0.030(2) 0.009(2) 0.000(2) 0.019(2)
C9 0.038(3) 0.036(3) 0.030(3) 0.002(2) 0.000(2) 0.021(2)
N5 0.026(2) 0.026(2) 0.036(2) 0.0077(17) 0.0050(17) 0.0167(17)
C10 0.028(3) 0.025(2) 0.044(3) 0.001(2) 0.000(2) 0.012(2)
C11 0.020(2) 0.028(3) 0.054(3) 0.005(2) -0.001(2) 0.011(2)
C12 0.031(3) 0.030(3) 0.048(3) 0.008(2) 0.006(2) 0.019(2)
C13 0.031(3) 0.034(3) 0.037(3) 0.013(2) 0.011(2) 0.020(2)
C14 0.025(2) 0.029(3) 0.041(3) 0.012(2) 0.006(2) 0.014(2)
C15 0.035(3) 0.024(2) 0.053(3) 0.004(2) -0.002(2) 0.017(2)
S1 0.0219(6) 0.0268(6) 0.0307(6) -0.0001(4) -0.0023(4) 0.0131(5)
O1 0.032(2) 0.0287(19) 0.066(3) 0.0036(18) -0.0055(18) 0.0161(17)
O2 0.0317(19) 0.047(2) 0.0333(19) -0.0006(16) 0.0022(15) 0.0184(18)
O3 0.0292(18) 0.0340(19) 0.0357(19) -0.0047(15) -0.0070(15) 0.0188(16)
C16 0.031(3) 0.032(3) 0.032(3) -0.003(2) 0.000(2) 0.018(2)
F1 0.0467(19) 0.050(2) 0.0353(17) -0.0070(14) 0.0074(14) 0.0268(16)
F2 0.0233(15) 0.0473(19) 0.057(2) 0.0069(16) -0.0015(14) 0.0178(14)
F3 0.0399(17) 0.0263(15) 0.0439(18) 0.0002(13) 0.0020(14) 0.0147(13)
S2 0.0377(8) 0.0788(12) 0.0423(8) 0.0089(7) -0.0016(6) 0.0371(8)
O4 0.058(3) 0.083(4) 0.042(2) -0.005(2) -0.009(2) 0.053(3)
O5 0.049(3) 0.237(10) 0.043(3) 0.009(4) 0.000(2) 0.063(5)
O6 0.053(3) 0.076(4) 0.156(7) 0.045(4) -0.003(4) 0.037(3)
C17 0.069(5) 0.057(4) 0.049(4) 0.000(3) -0.001(3) 0.022(4)
F4 0.142(7) 0.070(4) 0.176(8) -0.020(4) -0.027(6) 0.048(4)
F5 0.072(3) 0.125(5) 0.059(3) -0.007(3) 0.012(3) -0.001(3)
F6 0.050(3) 0.120(5) 0.071(3) 0.005(3) -0.008(2) 0.014(3)

loop_
_atom_type_symbol
_atom_type_description
_atom_type_scat_dispersion_real
_atom_type_scat_dispersion_imag
_atom_type_scat_source
C C 0.0033 0.0016 'International Tables Vol C Tables 4.2.6.8 and 6.1.1.4'
H H 0.0000 0.0000 'International Tables Vol C Tables 4.2.6.8 and 6.1.1.4'
N N 0.0061 0.0033 'International Tables Vol C Tables 4.2.6.8 and 6.1.1.4'
O O 0.0106 0.0060 'International Tables Vol C Tables 4.2.6.8 and 6.1.1.4'
F F 0.0171 0.0103 'International Tables Vol C Tables 4.2.6.8 and 6.1.1.4'
S S 0.1246 0.1234 'International Tables Vol C Tables 4.2.6.8 and 6.1.1.4'
Cl Cl 0.1484 0.1585 'International Tables Vol C Tables 4.2.6.8 and 6.1.1.4'
Ag Ag -0.8971 1.1015 'International Tables Vol C Tables 4.2.6.8 and 6.1.1.4'

loop_
_geom_angle_atom_site_label_1
_geom_angle_atom_site_label_2
_geom_angle_atom_site_label_3
_geom_angle
_geom_angle_site_symmetry_1
_geom_angle_site_symmetry_3
C14 Ag2 C8 107.47(18) 13_554 .
C14 Ag2 N3 143.13(17) 13_554 .
C8 Ag2 N3 87.21(15) . .
C14 Ag2 C15 31.9(2) 13_554 13_554
C8 Ag2 C15 114.95(18) . 13_554
N3 Ag2 C15 111.22(17) . 13_554
C14 Ag2 N1 85.47(15) 13_554 13_554
C8 Ag2 N1 144.64(17) . 13_554
N3 Ag2 N1 102.05(13) . 13_554
C15 Ag2 N1 93.60(16) 13_554 13_554
C14 Ag2 C9 114.50(19) 13_554 .
C8 Ag2 C9 32.34(19) . .
N3 Ag2 C9 96.13(16) . .
C15 Ag2 C9 137.52(19) 13_554 .
N1 Ag2 C9 112.31(16) 13_554 .
C6 Ag1 O3 85.50(17) . .
C6 Ag1 C12 173.66(18) . .
O3 Ag1 C12 92.74(17) . .
C6 Ag1 C11 151.0(2) . .
O3 Ag1 C11 123.55(17) . .
C12 Ag1 C11 31.3(2) . .
C6 Ag1 C5 31.23(18) . .
O3 Ag1 C5 116.08(15) . .
C12 Ag1 C5 151.18(19) . .
C11 Ag1 C5 120.07(19) . .
N1 C1 N3 129.3(4) . .
N1 C1 Cl1 115.0(4) . .
N3 C1 Cl1 115.7(4) . .
C1 N1 C2 113.0(4) . .
C1 N1 Ag2 113.3(3) . 13_554
C2 N1 Ag2 117.3(3) . 13_554
N5 C2 N2 117.4(4) . .
N5 C2 N1 118.6(4) . .
N2 C2 N1 124.0(4) . .
C3 N2 C2 116.3(4) . .
N2 C3 N4 117.3(4) . .
N2 C3 N3 124.4(4) . .
N4 C3 N3 118.4(4) . .
C1 N3 C3 112.8(4) . .
C1 N3 Ag2 114.8(3) . .
C3 N3 Ag2 116.4(3) . .
C3 N4 C4 119.7(4) . .
C3 N4 C7 122.3(4) . .
C4 N4 C7 118.1(4) . .
N4 C4 C5 114.4(4) . .
N4 C4 H4A 108.7 . .
C5 C4 H4A 108.7 . .
N4 C4 H4B 108.7 . .
C5 C4 H4B 108.7 . .
H4A C4 H4B 107.6 . .
C6 C5 C4 125.1(5) . .
C6 C5 Ag1 68.5(3) . .
C4 C5 Ag1 108.3(3) . .
C6 C5 H5 117.5 . .
C4 C5 H5 117.5 . .
Ag1 C5 H5 93.3 . .
C5 C6 Ag1 80.3(3) . .
C5 C6 H6A 120.0 . .
Ag1 C6 H6A 101.6 . .
C5 C6 H6B 120.0 . .
Ag1 C6 H6B 88.2 . .
H6A C6 H6B 120.0 . .
N4 C7 C8 113.4(4) . .
N4 C7 H7A 108.9 . .
C8 C7 H7A 108.9 . .
N4 C7 H7B 108.9 . .
C8 C7 H7B 108.9 . .
H7A C7 H7B 107.7 . .
C9 C8 C7 125.1(5) . .
C9 C8 Ag2 75.2(3) . .
C7 C8 Ag2 100.2(3) . .
C9 C8 H8 117.5 . .
C7 C8 H8 117.5 . .
Ag2 C8 H8 94.8 . .
C8 C9 Ag2 72.4(3) . .
C8 C9 H9A 120.0 . .
Ag2 C9 H9A 100.6 . .
C8 C9 H9B 120.0 . .
Ag2 C9 H9B 96.8 . .
H9A C9 H9B 120.0 . .
C2 N5 C13 121.8(4) . .
C2 N5 C10 119.5(4) . .
C13 N5 C10 118.6(4) . .
N5 C10 C11 113.8(4) . .
N5 C10 H10A 108.8 . .
C11 C10 H10A 108.8 . .
N5 C10 H10B 108.8 . .
C11 C10 H10B 108.8 . .
H10A C10 H10B 107.7 . .
C12 C11 C10 125.5(5) . .
C12 C11 Ag1 71.1(3) . .
C10 C11 Ag1 106.8(3) . .
C12 C11 H11 117.2 . .
C10 C11 H11 117.2 . .
Ag1 C11 H11 92.2 . .
C11 C12 Ag1 77.6(3) . .
C11 C12 H12A 120.0 . .
Ag1 C12 H12A 102.6 . .
C11 C12 H12B 120.0 . .
Ag1 C12 H12B 89.8 . .
H12A C12 H12B 120.0 . .
N5 C13 C14 113.3(4) . .
N5 C13 H13A 108.9 . .
C14 C13 H13A 108.9 . .
N5 C13 H13B 108.9 . .
C14 C13 H13B 108.9 . .
H13A C13 H13B 107.7 . .
C15 C14 C13 125.4(5) . .
C15 C14 Ag2 75.0(3) . 13_554
C13 C14 Ag2 101.7(3) . 13_554
C15 C14 H14 117.3 . .
C13 C14 H14 117.3 . .
Ag2 C14 H14 93.5 13_554 .
C14 C15 Ag2 73.0(3) . 13_554
C14 C15 H15A 120.0 . .
Ag2 C15 H15A 101.6 13_554 .
C14 C15 H15B 120.0 . .
Ag2 C15 H15B 95.2 13_554 .
H15A C15 H15B 120.0 . .
O2 S1 O1 116.6(3) . .
O2 S1 O3 113.7(2) . .
O1 S1 O3 114.0(2) . .
O2 S1 C16 103.8(2) . .
O1 S1 C16 103.4(2) . .
O3 S1 C16 103.1(2) . .
S1 O3 Ag1 117.0(2) . .
F3 C16 F2 108.0(4) . .
F3 C16 F1 107.4(4) . .
F2 C16 F1 107.7(4) . .
F3 C16 S1 112.2(4) . .
F2 C16 S1 110.9(4) . .
F1 C16 S1 110.5(4) . .
O5 S2 O4 115.5(3) . .
O5 S2 O6 112.9(5) . .
O4 S2 O6 113.4(4) . .
O5 S2 C17 106.3(4) . .
O4 S2 C17 103.2(4) . .
O6 S2 C17 104.1(4) . .
F5 C17 F6 107.4(8) . .
F5 C17 F4 107.1(8) . .
F6 C17 F4 106.5(7) . .
F5 C17 S2 112.4(6) . .
F6 C17 S2 112.2(6) . .
F4 C17 S2 110.9(7) . .

loop_
_geom_bond_atom_site_label_1
_geom_bond_atom_site_label_2
_geom_bond_distance
_geom_bond_site_symmetry_2
Ag2 C14 2.412(5) 13_554
Ag2 C8 2.415(5) .
Ag2 N3 2.416(4) .
Ag2 C15 2.436(6) 13_554
Ag2 N1 2.446(4) 13_554
Ag2 C9 2.450(5) .
Ag1 C6 2.395(5) .
Ag1 O3 2.412(4) .
Ag1 C12 2.425(5) .
Ag1 C11 2.502(5) .
Ag1 C5 2.537(5) .
C1 N1 1.319(6) .
C1 N3 1.328(6) .
C1 Cl1 1.734(5) .
N1 C2 1.368(6) .
N1 Ag2 2.446(4) 13_554
C2 N5 1.345(7) .
C2 N2 1.350(6) .
N2 C3 1.330(7) .
C3 N4 1.340(6) .
C3 N3 1.373(6) .
N4 C4 1.472(6) .
N4 C7 1.475(6) .
C4 C5 1.490(7) .
C4 H4A 0.9700 .
C4 H4B 0.9700 .
C5 C6 1.335(8) .
C5 H5 0.9300 .
C6 H6A 0.9300 .
C6 H6B 0.9300 .
C7 C8 1.513(7) .
C7 H7A 0.9700 .
C7 H7B 0.9700 .
C8 C9 1.355(8) .
C8 H8 0.9300 .
C9 H9A 0.9300 .
C9 H9B 0.9300 .
N5 C13 1.462(7) .
N5 C10 1.461(7) .
C10 C11 1.507(7) .
C10 H10A 0.9700 .
C10 H10B 0.9700 .
C11 C12 1.331(9) .
C11 H11 0.9300 .
C12 H12A 0.9300 .
C12 H12B 0.9300 .
C13 C14 1.514(7) .
C13 H13A 0.9700 .
C13 H13B 0.9700 .
C14 C15 1.333(8) .
C14 Ag2 2.412(5) 13_554
C14 H14 0.9300 .
C15 Ag2 2.436(6) 13_554
C15 H15A 0.9300 .
C15 H15B 0.9300 .
S1 O2 1.439(4) .
S1 O1 1.444(4) .
S1 O3 1.458(4) .
S1 C16 1.824(5) .
C16 F3 1.322(6) .
C16 F2 1.334(6) .
C16 F1 1.350(6) .
S2 O5 1.422(7) .
S2 O4 1.430(5) .
S2 O6 1.445(7) .
S2 C17 1.791(8) .
C17 F5 1.307(10) .
C17 F6 1.336(10) .
C17 F4 1.339(11) .
